data_1006065
loop_
_publ_author_name
'Cabanas, M V'
'Gonzalez-Calbet, J M'
'Rodriguez-Carvajal, J'
'Vallet-Regi, M'

_publ_section_title
;
The solid solution BaFe~12-2x~Co~x~Ti~x~O~19~ (0<x<6): cationic
distribution by neutron diffraction
;
_journal_coden_ASTM JSSCBI
_journal_name_full 'Journal of Solid State Chemistry'
_journal_page_first 229
_journal_page_last 237
_journal_paper_doi 10.1006/jssc.1994.1222
_journal_volume 111
_journal_year 1994
_chemical_formula_structural 'Ba (Fe3.84 Co4.1 Ti4.06) O19'
_chemical_formula_sum 'Ba Co4.1 Fe3.84 O19 Ti4.06'
_chemical_name_systematic
;
Barium iron cobalt titanium oxide (1/3.8/4.1/4.1/19)
;
_space_group_IT_number 194
_symmetry_cell_setting hexagonal
_symmetry_Int_Tables_number 194
_symmetry_space_group_name_Hall '-P 6c 2c'
_symmetry_space_group_name_H-M 'P 63/m m c'
_cell_angle_alpha 90
_cell_angle_beta 90
_cell_angle_gamma 120
_cell_formula_units_Z 2
_cell_length_a 5.9062(3)
_cell_length_b 5.9062(3)
_cell_length_c 23.342(3)
_cell_volume 705.2
_refine_ls_R_factor_all 0.048
_cod_database_code 1006065

loop_
_symmetry_equiv_pos_as_xyz
x,y,z
-y,x-y,z
y-x,-x,z
-y,-x,z
y-x,y,z
x,x-y,z
-x,-y,-z
y,y-x,-z
x-y,x,-z
y,x,-z
x-y,-y,-z
-x,y-x,-z
-x,-y,1/2+z
y,y-x,1/2+z
x-y,x,1/2+z
y,x,1/2+z
x-y,-y,1/2+z
-x,y-x,1/2+z
x,y,1/2-z
-y,x-y,1/2-z
y-x,-x,1/2-z
-y,-x,1/2-z
y-x,y,1/2-z
x,x-y,1/2-z

loop_
_atom_site_label
_atom_site_type_symbol
_atom_site_symmetry_multiplicity
_atom_site_Wyckoff_symbol
_atom_site_fract_x
_atom_site_fract_y
_atom_site_fract_z
_atom_site_occupancy
_atom_site_attached_hydrogens
_atom_site_calc_flag
Ba1 Ba2+ 2 d 0.6667 0.3333 0.25 1. 0 d
Fe1 Fe3+ 2 a 0. 0. 0. 0.48(1) 0 d
Ti1 Ti4+ 2 a 0. 0. 0. 0.52(1) 0 d
Fe2 Fe3+ 4 f 0.3333 0.6667 0.0250(4) 0.16(1) 0 d
Co1 Co2+ 4 f 0.3333 0.6667 0.0250(4) 0.84(1) 0 d
Fe3 Fe3+ 4 f 0.3333 0.6667 0.189(2) 0.24(7) 0 d
Co2 Co2+ 4 f 0.3333 0.6667 0.189(2) 0.10(5) 0 d
Ti2 Ti4+ 4 f 0.3333 0.6667 0.189(2) 0.66(2) 0 d
Fe4 Fe3+ 4 e 0. 0. 0.2607(3) 0.23(1) 0 d
Co3 Co2+ 4 e 0. 0. 0.2607(3) 0.27(1) 0 d
Fe5 Fe3+ 12 k 0.167(1) 0.334(2) 0.8942(2) 0.35(4) 0 d
Co4 Co2+ 12 k 0.167(1) 0.334(2) 0.8942(2) 0.28(2) 0 d
Ti3 Ti4+ 12 k 0.167(1) 0.334(2) 0.8942(2) 0.37(1) 0 d
O1 O2- 4 e 0. 0. 0.1512(2) 1. 0 d
O2 O2- 4 f 0.3333 0.6667 -0.0581(3) 1. 0 d
O3 O2- 6 h 0.1870(9) 0.3740(18) 0.25 1. 0 d
O4 O2- 12 k 0.1517(5) 0.3034(10) 0.0529(1) 1. 0 d
O5 O2- 12 k 0.500(1) .000(2) 0.1507(1) 1. 0 d

loop_
_atom_type_symbol
_atom_type_oxidation_number
Ba2+ 2.000
Fe3+ 3.000
Ti4+ 4.000
Co2+ 2.000
O2- -2.000
